data_7055745
loop_
_publ_author_name
'Wang, Jian'
'Wang, Jingru'
'Li, Yang'
'Jiang, Min'
'Zhang, Lingwen'
'Wu, Pengyan'

_publ_section_title
;
 A europium(iii)-based metal--organic framework as a naked-eye and fast
 response luminescence sensor for acetone and ferric iron
;
_journal_issue 10
_journal_name_full 'New J. Chem.'
_journal_page_first 8600
_journal_paper_doi 10.1039/C6NJ02163H
_journal_volume 40
_journal_year 2016
_chemical_formula_sum 'C21 H12 Eu O7'
_chemical_formula_weight 528.27
_chemical_name_systematic
; 
 ? 
;
_space_group_IT_number 15
_symmetry_cell_setting monoclinic
_symmetry_space_group_name_Hall '-C 2yc'
_symmetry_space_group_name_H-M 'C 1 2/c 1'
_atom_sites_solution_hydrogens geom
_atom_sites_solution_primary direct
_atom_sites_solution_secondary difmap
_audit_creation_method SHELXL-97
_audit_update_record
;
2014-11-25 deposited with the CCDC.
2016-08-24 downloaded from the CCDC.
;
_cell_angle_alpha 90.00
_cell_angle_beta 104.003(3)
_cell_angle_gamma 90.00
_cell_formula_units_Z 8
_cell_length_a 20.923(5)
_cell_length_b 21.410(5)
_cell_length_c 8.2496(19)
_cell_measurement_temperature 153(2)
_cell_volume 3585.7(15)
_computing_cell_refinement 'Bruker SMART'
_computing_data_collection 'Bruker SMART'
_computing_data_reduction 'Bruker SAINT'
_computing_molecular_graphics 'Bruker SHELXTL'
_computing_publication_material 'Bruker SHELXTL'
_computing_structure_refinement 'Bruker SHELXTL'
_computing_structure_solution 'Bruker SHELXTL'
_diffrn_ambient_temperature 153(2)
_diffrn_measured_fraction_theta_full 0.998
_diffrn_measured_fraction_theta_max 0.998
_diffrn_measurement_device_type 'CCD area detector'
_diffrn_measurement_method 'phi and omega scans'
_diffrn_radiation_monochromator graphite
_diffrn_radiation_source 'sealed tube'
_diffrn_radiation_type MoK\a
_diffrn_radiation_wavelength 0.71073
_diffrn_reflns_av_R_equivalents 0.0264
_diffrn_reflns_av_sigmaI/netI 0.0303
_diffrn_reflns_limit_h_max 24
_diffrn_reflns_limit_h_min -11
_diffrn_reflns_limit_k_max 25
_diffrn_reflns_limit_k_min -25
_diffrn_reflns_limit_l_max 9
_diffrn_reflns_limit_l_min -9
_diffrn_reflns_number 8745
_diffrn_reflns_theta_full 25.00
_diffrn_reflns_theta_max 25.00
_diffrn_reflns_theta_min 2.01
_exptl_absorpt_coefficient_mu 3.542
_exptl_absorpt_correction_T_max 0.6560
_exptl_absorpt_correction_T_min 0.5377
_exptl_crystal_colour colorless
_exptl_crystal_density_diffrn 1.957
_exptl_crystal_density_method 'not measured'
_exptl_crystal_description block
_exptl_crystal_F_000 2056
_exptl_crystal_size_max 0.20
_exptl_crystal_size_mid 0.16
_exptl_crystal_size_min 0.13
_refine_diff_density_max 0.683
_refine_diff_density_min -1.122
_refine_diff_density_rms 0.107
_refine_ls_extinction_method none
_refine_ls_goodness_of_fit_ref 1.011
_refine_ls_hydrogen_treatment mixed
_refine_ls_matrix_type full
_refine_ls_number_parameters 263
_refine_ls_number_reflns 3154
_refine_ls_number_restraints 0
_refine_ls_restrained_S_all 1.011
_refine_ls_R_factor_all 0.0293
_refine_ls_R_factor_gt 0.0236
_refine_ls_shift/su_max 0.001
_refine_ls_shift/su_mean 0.000
_refine_ls_structure_factor_coef Fsqd
_refine_ls_weighting_details 'calc w=1/[\s^2^(Fo^2^)+(0.0294P)^2^+7.9346P] where P=(Fo^2^+2Fc^2^)/3'
_refine_ls_weighting_scheme calc
_refine_ls_wR_factor_gt 0.0584
_refine_ls_wR_factor_ref 0.0616
_reflns_number_gt 2698
_reflns_number_total 3154
_reflns_threshold_expression >2sigma(I)
_cod_data_source_file c6nj02163h2.cif
_cod_data_source_block 1
_cod_depositor_comments
;
The following automatic conversions were performed:

'_symmetry_cell_setting' value 'Monoclinic' changed to 'monoclinic'
according to
/usr/data/users/saulius/crontab/automatic-downloads/rss-feeds/RSC/lib/dictionaries/cif_core.dic
dictionary named 'cif_core.dic' version 2.4.2 from 2011-04-26.

Automatic conversion script
Id: cif_fix_values 4268 2015-11-12 08:31:59Z antanas 

 Adding full bibliography for 7055745.cif.
;
_cod_original_cell_volume 3585.8(14)
_cod_original_sg_symbol_H-M 'C2/c  '
_cod_database_code 7055745

loop_
_symmetry_equiv_pos_as_xyz
'x, y, z'
'-x, y, -z+1/2'
'x+1/2, y+1/2, z'
'-x+1/2, y+1/2, -z+1/2'
'-x, -y, -z'
'x, -y, z-1/2'
'-x+1/2, -y+1/2, -z'
'x+1/2, -y+1/2, z-1/2'

loop_
_atom_site_label
_atom_site_type_symbol
_atom_site_fract_x
_atom_site_fract_y
_atom_site_fract_z
_atom_site_U_iso_or_equiv
_atom_site_adp_type
_atom_site_occupancy
_atom_site_symmetry_multiplicity
_atom_site_calc_flag
_atom_site_refinement_flags
Eu1 Eu 0.0000 0.286807(10) 0.7500 0.01843(9) Uani 1 2 d S
Eu2 Eu 0.0000 0.206694(10) 0.2500 0.01801(9) Uani 1 2 d S
O6 O 0.06617(13) 0.28908(10) 0.2114(3) 0.0260(6) Uani 1 1 d .
C21 C 0.05674(18) 0.34278(16) 0.1496(4) 0.0218(8) Uani 1 1 d .
O4 O 0.05892(12) 0.24633(11) -0.4523(3) 0.0248(6) Uani 1 1 d .
O5 O 0.03359(14) 0.35452(11) -0.0018(3) 0.0310(6) Uani 1 1 d .
O1W O 0.09222(15) 0.36035(14) 0.7358(4) 0.0465(8) Uani 1 1 d .
C1 C 0.09925(19) 0.10125(17) -0.1184(4) 0.0248(8) Uani 1 1 d .
C7 C 0.07123(18) 0.15662(16) -0.0497(4) 0.0226(8) Uani 1 1 d .
O2 O 0.04973(14) 0.14801(12) 0.0787(3) 0.0328(7) Uani 1 1 d .
O3 O 0.09617(14) 0.16413(12) -0.5588(3) 0.0356(7) Uani 1 1 d .
C14 C 0.10346(19) 0.20556(16) -0.4488(5) 0.0245(8) Uani 1 1 d .
C19 C 0.0626(2) 0.49519(18) 0.3966(5) 0.0334(10) Uani 1 1 d .
H19A H 0.0356 0.5281 0.4112 0.040 Uiso 1 1 calc R
C15 C 0.07816(19) 0.39677(15) 0.2695(4) 0.0217(8) Uani 1 1 d .
C6 C 0.0711(2) 0.04362(18) -0.1006(5) 0.0376(11) Uani 1 1 d .
H6A H 0.0353 0.0419 -0.0522 0.045 Uiso 1 1 calc R
C13 C 0.2543(2) 0.1681(2) -0.1026(5) 0.0386(11) Uani 1 1 d .
H13A H 0.2700 0.1377 -0.0222 0.046 Uiso 1 1 calc R
C10 C 0.2085(2) 0.2595(2) -0.3363(5) 0.0377(10) Uani 1 1 d .
H10A H 0.1930 0.2909 -0.4138 0.045 Uiso 1 1 calc R
C9 C 0.16812(19) 0.20936(17) -0.3230(5) 0.0265(9) Uani 1 1 d .
C2 C 0.15342(19) 0.10428(18) -0.1900(4) 0.0279(9) Uani 1 1 d .
C20 C 0.03580(19) 0.44528(15) 0.2914(4) 0.0232(8) Uani 1 1 d .
C5 C 0.0947(3) -0.0108(2) -0.1525(6) 0.0482(13) Uani 1 1 d .
H5A H 0.0743 -0.0488 -0.1426 0.058 Uiso 1 1 calc R
C4 C 0.1487(3) -0.0084(2) -0.2191(6) 0.0505(14) Uani 1 1 d .
H4A H 0.1659 -0.0450 -0.2521 0.061 Uiso 1 1 calc R
C16 C 0.1439(2) 0.39798(19) 0.3580(5) 0.0305(9) Uani 1 1 d .
H16A H 0.1714 0.3648 0.3479 0.037 Uiso 1 1 calc R
C18 C 0.1280(2) 0.4962(2) 0.4779(5) 0.0417(11) Uani 1 1 d .
H18A H 0.1449 0.5300 0.5456 0.050 Uiso 1 1 calc R
C8 C 0.19119(18) 0.16179(18) -0.2057(4) 0.0274(9) Uani 1 1 d .
C17 C 0.1689(2) 0.4477(2) 0.4604(5) 0.0399(11) Uani 1 1 d .
H17A H 0.2131 0.4484 0.5171 0.048 Uiso 1 1 calc R
C12 C 0.2940(2) 0.2180(2) -0.1166(6) 0.0443(13) Uani 1 1 d .
H12A H 0.3358 0.2212 -0.0458 0.053 Uiso 1 1 calc R
C3 C 0.1776(2) 0.0478(2) -0.2372(5) 0.0428(12) Uani 1 1 d .
H3A H 0.2143 0.0484 -0.2821 0.051 Uiso 1 1 calc R
C11 C 0.2718(2) 0.2634(3) -0.2350(6) 0.0465(12) Uani 1 1 d .
H11A H 0.2991 0.2964 -0.2472 0.056 Uiso 1 1 calc R
O1 O 0.06933(13) 0.20908(10) -0.1221(3) 0.0261(6) Uani 1 1 d .

loop_
_atom_site_aniso_label
_atom_site_aniso_U_11
_atom_site_aniso_U_22
_atom_site_aniso_U_33
_atom_site_aniso_U_23
_atom_site_aniso_U_13
_atom_site_aniso_U_12
Eu1 0.02160(16) 0.01866(14) 0.01525(14) 0.000 0.00486(11) 0.000
Eu2 0.02079(16) 0.01794(14) 0.01547(14) 0.000 0.00475(10) 0.000
O6 0.0260(16) 0.0201(13) 0.0329(15) 0.0013(10) 0.0089(12) -0.0025(10)
C21 0.0192(19) 0.0242(18) 0.0247(19) -0.0052(15) 0.0107(15) -0.0061(15)
O4 0.0229(15) 0.0341(14) 0.0168(12) -0.0007(10) 0.0036(11) 0.0048(12)
O5 0.0481(19) 0.0253(13) 0.0202(13) -0.0040(10) 0.0095(12) -0.0045(12)
O1W 0.046(2) 0.0534(19) 0.0462(18) -0.0132(15) 0.0221(15) -0.0223(16)
C1 0.030(2) 0.0260(19) 0.0168(17) -0.0008(14) 0.0030(16) 0.0086(16)
C7 0.019(2) 0.0260(19) 0.0212(18) -0.0040(15) 0.0017(15) 0.0046(15)
O2 0.0494(19) 0.0280(14) 0.0256(14) 0.0037(11) 0.0181(13) 0.0105(13)
O3 0.0368(17) 0.0339(15) 0.0305(15) -0.0079(12) -0.0028(12) 0.0099(13)
C14 0.022(2) 0.031(2) 0.0211(19) 0.0040(15) 0.0059(16) 0.0002(16)
C19 0.047(3) 0.025(2) 0.035(2) -0.0080(17) 0.024(2) -0.0061(19)
C15 0.032(2) 0.0193(17) 0.0173(17) -0.0015(14) 0.0116(16) -0.0039(15)
C6 0.051(3) 0.031(2) 0.028(2) 0.0020(17) 0.005(2) 0.001(2)
C13 0.025(2) 0.060(3) 0.029(2) -0.013(2) 0.0022(18) 0.017(2)
C10 0.034(3) 0.050(3) 0.031(2) -0.0068(19) 0.0122(19) -0.004(2)
C9 0.020(2) 0.040(2) 0.0209(19) -0.0079(15) 0.0083(16) 0.0037(16)
C2 0.027(2) 0.035(2) 0.0188(18) -0.0005(15) -0.0006(16) 0.0105(17)
C20 0.033(2) 0.0188(17) 0.0219(18) 0.0005(14) 0.0140(16) -0.0033(16)
C5 0.075(4) 0.026(2) 0.036(3) -0.0032(19) -0.002(2) 0.004(2)
C4 0.068(4) 0.033(2) 0.042(3) -0.008(2) -0.003(3) 0.025(2)
C16 0.032(2) 0.035(2) 0.027(2) -0.0028(16) 0.0116(18) 0.0019(18)
C18 0.048(3) 0.043(2) 0.039(2) -0.021(2) 0.019(2) -0.018(2)
C8 0.019(2) 0.042(2) 0.0215(18) -0.0089(16) 0.0066(15) 0.0100(17)
C17 0.038(3) 0.048(3) 0.036(2) -0.014(2) 0.012(2) -0.015(2)
C12 0.016(2) 0.073(3) 0.044(3) -0.029(2) 0.007(2) 0.004(2)
C3 0.046(3) 0.048(3) 0.033(2) -0.008(2) 0.006(2) 0.024(2)
C11 0.033(3) 0.062(3) 0.050(3) -0.020(2) 0.021(2) -0.013(3)
O1 0.0295(16) 0.0250(14) 0.0260(14) 0.0040(10) 0.0109(12) 0.0057(11)

loop_
_atom_type_symbol
_atom_type_description
_atom_type_scat_dispersion_real
_atom_type_scat_dispersion_imag
_atom_type_scat_source
C C 0.0033 0.0016 'International Tables Vol C Tables 4.2.6.8 and 6.1.1.4'
H H 0.0000 0.0000 'International Tables Vol C Tables 4.2.6.8 and 6.1.1.4'
O O 0.0106 0.0060 'International Tables Vol C Tables 4.2.6.8 and 6.1.1.4'
Eu Eu -0.1578 3.6682 'International Tables Vol C Tables 4.2.6.8 and 6.1.1.4'

loop_
_geom_angle_atom_site_label_1
_geom_angle_atom_site_label_2
_geom_angle_atom_site_label_3
_geom_angle
_geom_angle_site_symmetry_1
_geom_angle_site_symmetry_3
O1 Eu1 O1 86.79(13) 2 1_556
O1 Eu1 O4 72.00(9) 2 2
O1 Eu1 O4 78.29(9) 1_556 2
O1 Eu1 O4 78.29(9) 2 1_556
O1 Eu1 O4 72.00(9) 1_556 1_556
O4 Eu1 O4 138.74(12) 2 1_556
O1 Eu1 O5 146.14(9) 2 1_556
O1 Eu1 O5 91.33(9) 1_556 1_556
O4 Eu1 O5 74.52(8) 2 1_556
O4 Eu1 O5 132.91(9) 1_556 1_556
O1 Eu1 O5 91.33(9) 2 2
O1 Eu1 O5 146.14(9) 1_556 2
O4 Eu1 O5 132.91(9) 2 2
O4 Eu1 O5 74.52(8) 1_556 2
O5 Eu1 O5 108.05(12) 1_556 2
O1 Eu1 O1W 147.23(9) 2 .
O1 Eu1 O1W 93.95(10) 1_556 .
O4 Eu1 O1W 140.21(9) 2 .
O4 Eu1 O1W 70.90(9) 1_556 .
O5 Eu1 O1W 66.63(9) 1_556 .
O5 Eu1 O1W 70.19(10) 2 .
O1 Eu1 O1W 93.95(10) 2 2_556
O1 Eu1 O1W 147.23(9) 1_556 2_556
O4 Eu1 O1W 70.90(9) 2 2_556
O4 Eu1 O1W 140.21(9) 1_556 2_556
O5 Eu1 O1W 70.19(10) 1_556 2_556
O5 Eu1 O1W 66.63(9) 2 2_556
O1W Eu1 O1W 102.48(15) . 2_556
O1 Eu1 Eu2 55.75(7) 2 .
O1 Eu1 Eu2 90.27(6) 1_556 .
O4 Eu1 Eu2 127.09(6) 2 .
O4 Eu1 Eu2 29.12(6) 1_556 .
O5 Eu1 Eu2 158.11(6) 1_556 .
O5 Eu1 Eu2 61.52(6) 2 .
O1W Eu1 Eu2 91.48(7) . .
O1W Eu1 Eu2 117.06(7) 2_556 .
O1 Eu1 Eu2 90.27(6) 2 1_556
O1 Eu1 Eu2 55.75(7) 1_556 1_556
O4 Eu1 Eu2 29.12(6) 2 1_556
O4 Eu1 Eu2 127.09(6) 1_556 1_556
O5 Eu1 Eu2 61.52(6) 1_556 1_556
O5 Eu1 Eu2 158.11(6) 2 1_556
O1W Eu1 Eu2 117.06(7) . 1_556
O1W Eu1 Eu2 91.48(7) 2_556 1_556
Eu2 Eu1 Eu2 134.841(15) . 1_556
O6 Eu2 O6 80.52(13) . 2
O6 Eu2 O2 87.56(9) . .
O6 Eu2 O2 150.48(9) 2 .
O6 Eu2 O2 150.48(9) . 2
O6 Eu2 O2 87.56(9) 2 2
O2 Eu2 O2 114.33(13) . 2
O6 Eu2 O3 86.90(10) . 1_556
O6 Eu2 O3 129.05(9) 2 1_556
O2 Eu2 O3 76.57(9) . 1_556
O2 Eu2 O3 79.81(10) 2 1_556
O6 Eu2 O3 129.05(9) . 2_554
O6 Eu2 O3 86.90(10) 2 2_554
O2 Eu2 O3 79.81(10) . 2_554
O2 Eu2 O3 76.57(9) 2 2_554
O3 Eu2 O3 135.66(13) 1_556 2_554
O6 Eu2 O4 73.70(9) . 1_556
O6 Eu2 O4 77.54(8) 2 1_556
O2 Eu2 O4 124.80(9) . 1_556
O2 Eu2 O4 77.40(9) 2 1_556
O3 Eu2 O4 51.57(8) 1_556 1_556
O3 Eu2 O4 150.11(9) 2_554 1_556
O6 Eu2 O4 77.54(8) . 2_554
O6 Eu2 O4 73.70(9) 2 2_554
O2 Eu2 O4 77.40(9) . 2_554
O2 Eu2 O4 124.80(9) 2 2_554
O3 Eu2 O4 150.11(9) 1_556 2_554
O3 Eu2 O4 51.57(8) 2_554 2_554
O4 Eu2 O4 142.04(11) 1_556 2_554
O6 Eu2 C14 103.78(10) . 2_554
O6 Eu2 C14 76.98(10) 2 2_554
O2 Eu2 C14 79.84(10) . 2_554
O2 Eu2 C14 99.62(10) 2 2_554
O3 Eu2 C14 153.63(9) 1_556 2_554
O3 Eu2 C14 25.53(9) 2_554 2_554
O4 Eu2 C14 154.45(9) 1_556 2_554
O4 Eu2 C14 26.27(9) 2_554 2_554
O6 Eu2 C14 76.98(10) . 1_556
O6 Eu2 C14 103.78(10) 2 1_556
O2 Eu2 C14 99.62(10) . 1_556
O2 Eu2 C14 79.84(10) 2 1_556
O3 Eu2 C14 25.53(9) 1_556 1_556
O3 Eu2 C14 153.63(9) 2_554 1_556
O4 Eu2 C14 26.27(9) 1_556 1_556
O4 Eu2 C14 154.45(9) 2_554 1_556
C14 Eu2 C14 179.03(14) 2_554 1_556
O6 Eu2 Eu1 88.17(7) . .
O6 Eu2 Eu1 56.35(7) 2 .
O2 Eu2 Eu1 150.64(7) . .
O2 Eu2 Eu1 62.92(6) 2 .
O3 Eu2 Eu1 74.20(6) 1_556 .
O3 Eu2 Eu1 124.19(7) 2_554 .
O4 Eu2 Eu1 27.31(6) 1_556 .
O4 Eu2 Eu1 129.70(6) 2_554 .
C14 Eu2 Eu1 129.30(8) 2_554 .
C14 Eu2 Eu1 51.18(8) 1_556 .
O6 Eu2 Eu1 56.35(7) . 1_554
O6 Eu2 Eu1 88.17(7) 2 1_554
O2 Eu2 Eu1 62.92(6) . 1_554
O2 Eu2 Eu1 150.64(7) 2 1_554
O3 Eu2 Eu1 124.19(7) 1_556 1_554
O3 Eu2 Eu1 74.20(6) 2_554 1_554
O4 Eu2 Eu1 129.70(6) 1_556 1_554
O4 Eu2 Eu1 27.31(6) 2_554 1_554
C14 Eu2 Eu1 51.18(8) 2_554 1_554
C14 Eu2 Eu1 129.30(8) 1_556 1_554
Eu1 Eu2 Eu1 134.842(15) . 1_554
C21 O6 Eu2 135.7(2) . .
O5 C21 O6 125.1(3) . .
O5 C21 C15 118.7(3) . .
O6 C21 C15 116.2(3) . .
C14 O4 Eu1 135.3(2) . 1_554
C14 O4 Eu2 88.5(2) . 1_554
Eu1 O4 Eu2 123.57(10) 1_554 1_554
C21 O5 Eu1 132.4(2) . 1_554
C6 C1 C2 119.5(4) . .
C6 C1 C7 116.7(4) . .
C2 C1 C7 123.7(3) . .
O2 C7 O1 123.3(3) . .
O2 C7 C1 117.1(3) . .
O1 C7 C1 119.6(3) . .
C7 O2 Eu2 137.5(2) . .
C14 O3 Eu2 98.2(2) . 1_554
O3 C14 O4 120.7(3) . .
O3 C14 C9 118.2(3) . .
O4 C14 C9 120.9(3) . .
O3 C14 Eu2 56.29(19) . 1_554
O4 C14 Eu2 65.19(18) . 1_554
C9 C14 Eu2 165.0(3) . 1_554
C18 C19 C20 121.1(4) . .
C18 C19 H19A 119.4 . .
C20 C19 H19A 119.4 . .
C16 C15 C20 119.5(3) . .
C16 C15 C21 117.0(3) . .
C20 C15 C21 123.5(3) . .
C5 C6 C1 121.8(5) . .
C5 C6 H6A 119.1 . .
C1 C6 H6A 119.1 . .
C12 C13 C8 121.8(4) . .
C12 C13 H13A 119.1 . .
C8 C13 H13A 119.1 . .
C11 C10 C9 120.6(4) . .
C11 C10 H10A 119.7 . .
C9 C10 H10A 119.7 . .
C10 C9 C8 120.0(4) . .
C10 C9 C14 117.0(4) . .
C8 C9 C14 122.7(3) . .
C1 C2 C3 117.4(4) . .
C1 C2 C8 125.3(3) . .
C3 C2 C8 117.1(4) . .
C19 C20 C15 118.1(4) . .
C19 C20 C20 119.4(3) . 2
C15 C20 C20 122.5(3) . 2
C4 C5 C6 119.0(5) . .
C4 C5 H5A 120.5 . .
C6 C5 H5A 120.5 . .
C3 C4 C5 120.3(4) . .
C3 C4 H4A 119.8 . .
C5 C4 H4A 119.8 . .
C17 C16 C15 121.0(4) . .
C17 C16 H16A 119.5 . .
C15 C16 H16A 119.5 . .
C19 C18 C17 120.6(4) . .
C19 C18 H18A 119.7 . .
C17 C18 H18A 119.7 . .
C13 C8 C9 117.8(4) . .
C13 C8 C2 118.2(4) . .
C9 C8 C2 124.0(3) . .
C18 C17 C16 119.6(4) . .
C18 C17 H17A 120.2 . .
C16 C17 H17A 120.2 . .
C13 C12 C11 120.1(4) . .
C13 C12 H12A 120.0 . .
C11 C12 H12A 120.0 . .
C4 C3 C2 122.0(5) . .
C4 C3 H3A 119.0 . .
C2 C3 H3A 119.0 . .
C12 C11 C10 119.6(4) . .
C12 C11 H11A 120.2 . .
C10 C11 H11A 120.2 . .
C7 O1 Eu1 143.6(3) . 1_554

loop_
_geom_bond_atom_site_label_1
_geom_bond_atom_site_label_2
_geom_bond_distance
_geom_bond_site_symmetry_2
Eu1 O1 2.290(2) 2
Eu1 O1 2.290(2) 1_556
Eu1 O4 2.460(2) 2
Eu1 O4 2.460(2) 1_556
Eu1 O5 2.468(2) 1_556
Eu1 O5 2.468(2) 2
Eu1 O1W 2.515(3) .
Eu1 O1W 2.515(3) 2_556
Eu1 Eu2 4.4672(9) .
Eu1 Eu2 4.4672(9) 1_556
Eu2 O6 2.312(2) .
Eu2 O6 2.312(2) 2
Eu2 O2 2.317(3) .
Eu2 O2 2.317(3) 2
Eu2 O3 2.415(3) 1_556
Eu2 O3 2.415(3) 2_554
Eu2 O4 2.609(2) 1_556
Eu2 O4 2.609(2) 2_554
Eu2 C14 2.874(4) 2_554
Eu2 C14 2.874(4) 1_556
Eu2 Eu1 4.4672(9) 1_554
O6 C21 1.254(4) .
C21 O5 1.251(4) .
C21 C15 1.517(5) .
O4 C14 1.272(4) .
O4 Eu1 2.460(2) 1_554
O4 Eu2 2.609(2) 1_554
O5 Eu1 2.468(2) 1_554
C1 C6 1.390(5) .
C1 C2 1.401(6) .
C1 C7 1.494(5) .
C7 O2 1.260(4) .
C7 O1 1.268(4) .
O3 C14 1.251(4) .
O3 Eu2 2.415(3) 1_554
C14 C9 1.495(5) .
C14 Eu2 2.874(4) 1_554
C19 C18 1.371(6) .
C19 C20 1.405(5) .
C19 H19A 0.9300 .
C15 C16 1.393(5) .
C15 C20 1.405(5) .
C6 C5 1.374(6) .
C6 H6A 0.9300 .
C13 C12 1.375(6) .
C13 C8 1.394(5) .
C13 H13A 0.9300 .
C10 C11 1.387(6) .
C10 C9 1.387(6) .
C10 H10A 0.9300 .
C9 C8 1.407(5) .
C2 C3 1.402(5) .
C2 C8 1.486(6) .
C20 C20 1.489(8) 2
C5 C4 1.373(7) .
C5 H5A 0.9300 .
C4 C3 1.369(7) .
C4 H4A 0.9300 .
C16 C17 1.381(5) .
C16 H16A 0.9300 .
C18 C17 1.375(6) .
C18 H18A 0.9300 .
C17 H17A 0.9300 .
C12 C11 1.376(7) .
C12 H12A 0.9300 .
C3 H3A 0.9300 .
C11 H11A 0.9300 .
O1 Eu1 2.290(2) 1_554
